data_7043149
loop_
_publ_author_name
'Cao, Deng-Ke'
'Gao, Tao-Bao'
'Fan, Qianwenhao'
'Yu, Z.T.'

_publ_section_title
;
 Cyclometalated Ir(III) complexes based on 2-(2,4-difluorophenyl)-pyridine
 and 2,2'-(2-phenyl-1H-imidazole-4,5-diyl)dipyridine: acid/base-induced
 structural transformation and luminescence switching, and photocatalytic
 activity for hydrogen evolution
;
_journal_name_full 'Dalton Trans.'
_journal_paper_doi 10.1039/C7DT01337J
_journal_year 2017
_chemical_formula_moiety 'C41 H26 F4 Ir N6, F6 P'
_chemical_formula_sum 'C41 H26 F10 Ir N6 P'
_chemical_formula_weight 1015.85
_space_group_crystal_system triclinic
_space_group_IT_number 2
_space_group_name_Hall '-P 1'
_space_group_name_H-M_alt 'P -1'
_symmetry_space_group_name_Hall '-P 1'
_symmetry_space_group_name_H-M 'P -1'
_atom_sites_solution_hydrogens geom
_audit_creation_method SHELXL-2014/6
_audit_update_record
;
2017-05-16 deposited with the CCDC.
2017-05-29 downloaded from the CCDC.
;
_cell_angle_alpha 84.7650(10)
_cell_angle_beta 78.8280(10)
_cell_angle_gamma 70.7100(10)
_cell_formula_units_Z 2
_cell_length_a 10.1303(6)
_cell_length_b 13.8487(8)
_cell_length_c 14.4314(9)
_cell_measurement_reflns_used 3217
_cell_measurement_temperature 296(2)
_cell_measurement_theta_max 22.20
_cell_measurement_theta_min 2.15
_cell_volume 1873.92(19)
_computing_cell_refinement SMART
_computing_data_collection 'SMART (Bruker, 2000)'
_computing_data_reduction 'SAINT (Bruker, 2000)'
_computing_molecular_graphics SHELXTL
_computing_publication_material SHELXTL
_computing_structure_refinement 'SHELXL-2014/6 (Sheldrick, 2014)'
_computing_structure_solution 'SHELXTL (Bruker, 2000)'
_diffrn_ambient_temperature 296(2)
_diffrn_measured_fraction_theta_full 0.963
_diffrn_measured_fraction_theta_max 0.989
_diffrn_measurement_device_type 'Bruke Smart Aepex CCD area detector'
_diffrn_radiation_type MoK\a
_diffrn_radiation_wavelength 0.71073
_diffrn_reflns_av_R_equivalents 0.0300
_diffrn_reflns_av_unetI/netI 0.0600
_diffrn_reflns_Laue_measured_fraction_full 0.963
_diffrn_reflns_Laue_measured_fraction_max 0.989
_diffrn_reflns_limit_h_max 12
_diffrn_reflns_limit_h_min -11
_diffrn_reflns_limit_k_max 16
_diffrn_reflns_limit_k_min -10
_diffrn_reflns_limit_l_max 17
_diffrn_reflns_limit_l_min -16
_diffrn_reflns_number 10534
_diffrn_reflns_point_group_measured_fraction_full 0.963
_diffrn_reflns_point_group_measured_fraction_max 0.989
_diffrn_reflns_theta_full 25.242
_diffrn_reflns_theta_max 25.000
_diffrn_reflns_theta_min 1.439
_exptl_absorpt_coefficient_mu 3.696
_exptl_absorpt_correction_T_max 0.574
_exptl_absorpt_correction_T_min 0.455
_exptl_absorpt_correction_type multi-scan
_exptl_absorpt_process_details 'SADABS, Bruker(2000)'
_exptl_crystal_colour yellow
_exptl_crystal_density_diffrn 1.800
_exptl_crystal_density_method 'not measured'
_exptl_crystal_description blocky
_exptl_crystal_F_000 992
_exptl_crystal_size_max 0.28
_exptl_crystal_size_mid 0.18
_exptl_crystal_size_min 0.15
_refine_diff_density_max 0.720
_refine_diff_density_min -0.598
_refine_diff_density_rms 0.110
_refine_ls_extinction_method none
_refine_ls_goodness_of_fit_ref 1.038
_refine_ls_hydrogen_treatment constr
_refine_ls_matrix_type full
_refine_ls_number_parameters 532
_refine_ls_number_reflns 6517
_refine_ls_number_restraints 0
_refine_ls_restrained_S_all 1.038
_refine_ls_R_factor_all 0.0420
_refine_ls_R_factor_gt 0.0343
_refine_ls_shift/su_max 0.000
_refine_ls_shift/su_mean 0.000
_refine_ls_structure_factor_coef Fsqd
_refine_ls_weighting_details 'w=1/[\s^2^(Fo^2^)+(0.0253P)^2^] where P=(Fo^2^+2Fc^2^)/3'
_refine_ls_weighting_scheme calc
_refine_ls_wR_factor_gt 0.0678
_refine_ls_wR_factor_ref 0.0708
_reflns_Friedel_coverage 0.000
_reflns_number_gt 5677
_reflns_number_total 6517
_reflns_threshold_expression 'I > 2\s(I)'
_cod_data_source_file c7dt01337j2.cif
_cod_data_source_block 1
_cod_database_code 7043149
_shelx_space_group_comment
;
The symmetry employed for this shelxl refinement is uniquely defined
by the following loop, which should always be used as a source of
symmetry information in preference to the above space-group names.
They are only intended as comments.
;
_shelxl_version_number 2014/6

loop_
_space_group_symop_operation_xyz
'x, y, z'
'-x, -y, -z'

loop_
_atom_site_label
_atom_site_type_symbol
_atom_site_fract_x
_atom_site_fract_y
_atom_site_fract_z
_atom_site_U_iso_or_equiv
_atom_site_adp_type
_atom_site_occupancy
_atom_site_site_symmetry_order
_atom_site_calc_flag
_atom_site_refinement_flags_posn
_atom_site_refinement_flags_adp
Ir1 Ir 0.82119(2) 0.15342(2) 0.30345(2) 0.02769(7) Uani 1 1 d . .
P1 P 0.07157(18) 0.66427(13) 0.12480(13) 0.0556(4) Uani 1 1 d . .
F6 F 0.0239(4) 0.5810(3) 0.0812(3) 0.0814(12) Uani 1 1 d . .
F10 F 0.2215(5) 0.6212(4) 0.0607(4) 0.1179(18) Uani 1 1 d . .
F8 F 0.0222(6) 0.7431(3) 0.0447(3) 0.1141(17) Uani 1 1 d . .
F9 F 0.1233(6) 0.7431(4) 0.1659(4) 0.136(2) Uani 1 1 d . .
F4 F 0.6338(4) -0.1590(2) 0.3068(2) 0.0624(10) Uani 1 1 d . .
F3 F 0.6648(4) -0.0724(3) 0.6039(2) 0.0638(10) Uani 1 1 d . .
F1 F 0.2561(3) 0.3017(3) 0.3000(2) 0.0664(10) Uani 1 1 d . .
F2 F 0.4244(3) 0.4191(3) 0.5301(2) 0.0647(10) Uani 1 1 d . .
F7 F -0.0758(5) 0.7037(3) 0.1883(4) 0.125(2) Uani 1 1 d . .
F5 F 0.1227(6) 0.5796(4) 0.2029(3) 0.1235(19) Uani 1 1 d . .
N5 N 0.9256(4) 0.2524(3) 0.2171(3) 0.0289(9) Uani 1 1 d . .
N4 N 1.0126(4) 0.3666(3) 0.1399(3) 0.0352(10) Uani 1 1 d . .
H4A H 1.0169 0.4249 0.1159 0.042 Uiso 1 1 calc R U
N2 N 0.7922(4) 0.0847(3) 0.1934(3) 0.0292(9) Uani 1 1 d . .
N1 N 0.8376(4) 0.2224(3) 0.4183(3) 0.0315(10) Uani 1 1 d . .
N3 N 1.0394(4) 0.0589(3) 0.2711(3) 0.0328(10) Uani 1 1 d . .
N6 N 1.3466(5) 0.1879(4) 0.0407(3) 0.0460(12) Uani 1 1 d . .
C1 C 0.6174(5) 0.2422(4) 0.3404(3) 0.0312(11) Uani 1 1 d . .
C2 C 0.5019(5) 0.2422(4) 0.3007(4) 0.0375(13) Uani 1 1 d . .
H2A H 0.5154 0.2019 0.2494 0.045 Uiso 1 1 calc R U
C3 C 0.3680(6) 0.3029(4) 0.3389(4) 0.0446(14) Uani 1 1 d . .
C4 C 0.3401(6) 0.3641(4) 0.4140(4) 0.0468(15) Uani 1 1 d . .
H4B H 0.2486 0.4058 0.4370 0.056 Uiso 1 1 calc R U
C5 C 0.4536(6) 0.3611(4) 0.4538(4) 0.0421(14) Uani 1 1 d . .
C6 C 0.5917(5) 0.3015(4) 0.4197(3) 0.0323(12) Uani 1 1 d . .
C7 C 0.7159(5) 0.2919(4) 0.4625(3) 0.0309(11) Uani 1 1 d . .
C8 C 0.7217(6) 0.3444(4) 0.5379(4) 0.0470(14) Uani 1 1 d . .
H8A H 0.6398 0.3933 0.5666 0.056 Uiso 1 1 calc R U
C9 C 0.8463(7) 0.3256(5) 0.5713(4) 0.0533(16) Uani 1 1 d . .
H9A H 0.8486 0.3594 0.6234 0.064 Uiso 1 1 calc R U
C10 C 0.9686(6) 0.2551(5) 0.5255(4) 0.0539(16) Uani 1 1 d . .
H10A H 1.0551 0.2415 0.5454 0.065 Uiso 1 1 calc R U
C11 C 0.9585(5) 0.2065(4) 0.4511(4) 0.0414(13) Uani 1 1 d . .
H11A H 1.0406 0.1591 0.4208 0.050 Uiso 1 1 calc R U
C12 C 0.7522(5) 0.0423(4) 0.3742(3) 0.0309(12) Uani 1 1 d . .
C13 C 0.7318(5) 0.0236(4) 0.4714(4) 0.0374(13) Uani 1 1 d . .
H13A H 0.7523 0.0641 0.5111 0.045 Uiso 1 1 calc R U
C14 C 0.6814(5) -0.0549(4) 0.5086(4) 0.0418(14) Uani 1 1 d . .
C15 C 0.6482(6) -0.1161(4) 0.4556(4) 0.0451(15) Uani 1 1 d . .
H15A H 0.6126 -0.1679 0.4828 0.054 Uiso 1 1 calc R U
C17 C 0.7216(5) -0.0206(4) 0.3161(4) 0.0322(12) Uani 1 1 d . .
C18 C 0.7495(5) 0.0006(4) 0.2141(4) 0.0327(12) Uani 1 1 d . .
C19 C 0.7419(6) -0.0557(4) 0.1424(4) 0.0468(14) Uani 1 1 d . .
H19A H 0.7124 -0.1130 0.1569 0.056 Uiso 1 1 calc R U
C20 C 0.7778(6) -0.0273(4) 0.0494(4) 0.0531(16) Uani 1 1 d . .
H20A H 0.7743 -0.0660 0.0010 0.064 Uiso 1 1 calc R U
C21 C 0.8190(6) 0.0588(4) 0.0285(4) 0.0452(14) Uani 1 1 d . .
H21A H 0.8418 0.0800 -0.0339 0.054 Uiso 1 1 calc R U
C22 C 0.8257(5) 0.1122(4) 0.1014(4) 0.0381(13) Uani 1 1 d . .
H22A H 0.8545 0.1698 0.0875 0.046 Uiso 1 1 calc R U
C23 C 1.0864(5) -0.0392(4) 0.3021(4) 0.0423(14) Uani 1 1 d . .
H23A H 1.0212 -0.0672 0.3390 0.051 Uiso 1 1 calc R U
C24 C 1.2247(6) -0.0993(4) 0.2821(4) 0.0484(15) Uani 1 1 d . .
H24A H 1.2527 -0.1674 0.3028 0.058 Uiso 1 1 calc R U
C25 C 1.3223(6) -0.0567(4) 0.2303(4) 0.0474(15) Uani 1 1 d . .
H25A H 1.4182 -0.0948 0.2185 0.057 Uiso 1 1 calc R U
C26 C 1.2768(5) 0.0420(4) 0.1966(4) 0.0442(14) Uani 1 1 d . .
H26A H 1.3418 0.0706 0.1603 0.053 Uiso 1 1 calc R U
C27 C 1.1336(5) 0.1001(4) 0.2163(3) 0.0309(11) Uani 1 1 d . .
C28 C 1.0713(5) 0.2065(4) 0.1853(3) 0.0286(11) Uani 1 1 d . .
C29 C 1.1256(5) 0.2775(4) 0.1344(3) 0.0304(11) Uani 1 1 d . .
C30 C 1.2656(5) 0.2758(4) 0.0801(3) 0.0331(12) Uani 1 1 d . .
C31 C 1.3070(6) 0.3617(4) 0.0707(4) 0.0475(15) Uani 1 1 d . .
H31A H 1.2480 0.4220 0.0996 0.057 Uiso 1 1 calc R U
C32 C 1.4385(7) 0.3570(5) 0.0173(4) 0.0585(18) Uani 1 1 d . .
H32A H 1.4689 0.4141 0.0095 0.070 Uiso 1 1 calc R U
C33 C 1.5217(6) 0.2679(5) -0.0233(4) 0.0581(18) Uani 1 1 d . .
H33A H 1.6101 0.2628 -0.0596 0.070 Uiso 1 1 calc R U
C34 C 1.4736(6) 0.1854(5) -0.0101(4) 0.0579(17) Uani 1 1 d . .
H34A H 1.5319 0.1243 -0.0378 0.070 Uiso 1 1 calc R U
C35 C 0.8939(5) 0.3496(4) 0.1885(3) 0.0304(11) Uani 1 1 d . .
C36 C 0.7549(5) 0.4309(4) 0.2029(3) 0.0355(12) Uani 1 1 d . .
C41 C 0.7479(6) 0.5262(4) 0.2319(4) 0.0534(16) Uani 1 1 d . .
H41A H 0.8289 0.5378 0.2427 0.064 Uiso 1 1 calc R U
C40 C 0.6173(7) 0.6035(5) 0.2443(5) 0.0637(19) Uani 1 1 d . .
H40A H 0.6114 0.6677 0.2625 0.076 Uiso 1 1 calc R U
C39 C 0.4975(6) 0.5863(5) 0.2302(4) 0.0568(18) Uani 1 1 d . .
H39A H 0.4106 0.6383 0.2398 0.068 Uiso 1 1 calc R U
C38 C 0.5053(6) 0.4920(5) 0.2019(4) 0.0521(16) Uani 1 1 d . .
H38A H 0.4236 0.4801 0.1928 0.063 Uiso 1 1 calc R U
C37 C 0.6346(5) 0.4150(4) 0.1870(4) 0.0399(13) Uani 1 1 d . .
H37A H 0.6402 0.3520 0.1661 0.048 Uiso 1 1 calc R U
C16 C 0.6696(5) -0.0979(4) 0.3595(4) 0.0415(13) Uani 1 1 d . .

loop_
_atom_site_aniso_label
_atom_site_aniso_U_11
_atom_site_aniso_U_22
_atom_site_aniso_U_33
_atom_site_aniso_U_23
_atom_site_aniso_U_13
_atom_site_aniso_U_12
Ir1 0.02886(11) 0.02614(12) 0.02992(12) 0.00006(8) -0.00361(8) -0.01233(8)
P1 0.0545(10) 0.0466(10) 0.0677(12) 0.0032(9) -0.0081(9) -0.0214(8)
F6 0.089(3) 0.063(3) 0.106(3) 0.006(2) -0.023(2) -0.041(2)
F10 0.079(3) 0.114(4) 0.156(5) -0.044(3) 0.040(3) -0.049(3)
F8 0.175(5) 0.066(3) 0.107(4) 0.034(3) -0.043(3) -0.045(3)
F9 0.166(5) 0.126(4) 0.149(5) -0.051(4) -0.018(4) -0.086(4)
F4 0.081(2) 0.049(2) 0.074(2) 0.0011(18) -0.020(2) -0.0400(19)
F3 0.085(2) 0.072(2) 0.043(2) 0.0212(18) -0.0082(18) -0.045(2)
F1 0.0375(18) 0.092(3) 0.072(2) -0.005(2) -0.0197(17) -0.0174(18)
F2 0.053(2) 0.068(2) 0.063(2) -0.0277(19) -0.0053(17) -0.0012(18)
F7 0.092(3) 0.074(3) 0.167(5) -0.005(3) 0.053(3) -0.015(3)
F5 0.167(5) 0.092(3) 0.088(3) 0.008(3) -0.049(3) 0.003(3)
N5 0.031(2) 0.026(2) 0.032(2) -0.0009(18) -0.0068(18) -0.0128(19)
N4 0.040(2) 0.026(2) 0.041(3) 0.006(2) -0.002(2) -0.017(2)
N2 0.028(2) 0.026(2) 0.034(2) -0.0009(18) -0.0056(18) -0.0100(18)
N1 0.032(2) 0.028(2) 0.038(2) 0.0011(19) -0.0050(19) -0.0138(19)
N3 0.033(2) 0.027(2) 0.038(2) 0.0003(19) -0.0063(19) -0.0096(19)
N6 0.041(3) 0.049(3) 0.046(3) -0.007(2) 0.006(2) -0.019(2)
C1 0.032(3) 0.029(3) 0.034(3) 0.001(2) -0.004(2) -0.014(2)
C2 0.035(3) 0.042(3) 0.040(3) 0.001(3) -0.007(2) -0.019(3)
C3 0.037(3) 0.052(4) 0.050(4) 0.010(3) -0.014(3) -0.019(3)
C4 0.032(3) 0.045(4) 0.053(4) 0.002(3) 0.001(3) -0.004(3)
C5 0.044(3) 0.040(3) 0.036(3) -0.007(3) -0.001(3) -0.007(3)
C6 0.037(3) 0.025(3) 0.036(3) 0.006(2) -0.007(2) -0.013(2)
C7 0.036(3) 0.025(3) 0.034(3) -0.002(2) -0.004(2) -0.014(2)
C8 0.053(4) 0.034(3) 0.049(4) -0.006(3) -0.008(3) -0.006(3)
C9 0.078(5) 0.050(4) 0.041(3) -0.011(3) -0.018(3) -0.027(3)
C10 0.049(4) 0.062(4) 0.056(4) -0.008(3) -0.024(3) -0.017(3)
C11 0.035(3) 0.044(3) 0.046(3) -0.001(3) -0.012(3) -0.011(3)
C12 0.025(2) 0.032(3) 0.039(3) 0.004(2) -0.006(2) -0.014(2)
C13 0.038(3) 0.036(3) 0.041(3) 0.001(3) -0.005(2) -0.017(3)
C14 0.036(3) 0.049(4) 0.041(3) 0.011(3) -0.005(2) -0.018(3)
C15 0.044(3) 0.033(3) 0.065(4) 0.016(3) -0.009(3) -0.027(3)
C17 0.025(2) 0.028(3) 0.044(3) 0.004(2) -0.006(2) -0.010(2)
C18 0.028(3) 0.025(3) 0.046(3) 0.002(2) -0.013(2) -0.007(2)
C19 0.058(4) 0.038(3) 0.049(4) -0.009(3) -0.011(3) -0.019(3)
C20 0.068(4) 0.043(4) 0.055(4) -0.013(3) -0.017(3) -0.021(3)
C21 0.051(3) 0.050(4) 0.037(3) -0.005(3) -0.010(3) -0.017(3)
C22 0.037(3) 0.042(3) 0.037(3) 0.004(3) -0.007(2) -0.016(3)
C23 0.041(3) 0.030(3) 0.051(3) 0.008(3) -0.004(3) -0.011(3)
C24 0.046(3) 0.032(3) 0.057(4) 0.007(3) -0.011(3) 0.000(3)
C25 0.039(3) 0.048(4) 0.044(3) 0.001(3) -0.004(3) -0.002(3)
C26 0.035(3) 0.051(4) 0.040(3) 0.000(3) 0.000(2) -0.008(3)
C27 0.030(3) 0.036(3) 0.029(3) -0.001(2) -0.007(2) -0.012(2)
C28 0.028(3) 0.030(3) 0.032(3) -0.001(2) -0.008(2) -0.013(2)
C29 0.029(3) 0.032(3) 0.033(3) 0.001(2) -0.005(2) -0.014(2)
C30 0.033(3) 0.040(3) 0.031(3) -0.002(2) -0.003(2) -0.019(3)
C31 0.045(3) 0.042(4) 0.059(4) 0.000(3) -0.001(3) -0.024(3)
C32 0.066(4) 0.056(4) 0.065(4) 0.013(4) -0.001(3) -0.045(4)
C33 0.039(3) 0.073(5) 0.061(4) 0.015(4) 0.002(3) -0.028(3)
C34 0.043(3) 0.058(4) 0.063(4) -0.006(3) 0.012(3) -0.015(3)
C35 0.032(3) 0.031(3) 0.032(3) 0.001(2) -0.001(2) -0.017(2)
C36 0.038(3) 0.031(3) 0.035(3) 0.001(2) -0.003(2) -0.012(2)
C41 0.053(4) 0.038(3) 0.069(4) -0.011(3) 0.003(3) -0.021(3)
C40 0.069(4) 0.031(3) 0.079(5) -0.010(3) 0.000(4) -0.006(3)
C39 0.046(4) 0.053(4) 0.050(4) 0.000(3) 0.005(3) 0.004(3)
C38 0.039(3) 0.053(4) 0.051(4) 0.003(3) 0.003(3) -0.005(3)
C37 0.038(3) 0.034(3) 0.046(3) 0.006(3) -0.005(3) -0.014(3)
C16 0.041(3) 0.034(3) 0.057(4) -0.003(3) -0.015(3) -0.017(3)

loop_
_atom_type_symbol
_atom_type_description
_atom_type_scat_dispersion_real
_atom_type_scat_dispersion_imag
_atom_type_scat_source
C C 0.0033 0.0016 'International Tables Vol C Tables 4.2.6.8 and 6.1.1.4'
H H 0.0000 0.0000 'International Tables Vol C Tables 4.2.6.8 and 6.1.1.4'
N N 0.0061 0.0033 'International Tables Vol C Tables 4.2.6.8 and 6.1.1.4'
F F 0.0171 0.0103 'International Tables Vol C Tables 4.2.6.8 and 6.1.1.4'
P P 0.1023 0.0942 'International Tables Vol C Tables 4.2.6.8 and 6.1.1.4'
Ir Ir -1.4442 7.9887 'International Tables Vol C Tables 4.2.6.8 and 6.1.1.4'

loop_
_geom_angle_atom_site_label_1
_geom_angle_atom_site_label_2
_geom_angle_atom_site_label_3
_geom_angle
C1 Ir1 C12 84.07(18)
C1 Ir1 N1 79.99(18)
C12 Ir1 N1 97.49(18)
C1 Ir1 N2 96.98(18)
C12 Ir1 N2 80.05(18)
N1 Ir1 N2 176.33(14)
C1 Ir1 N3 177.21(18)
C12 Ir1 N3 95.12(16)
N1 Ir1 N3 97.49(15)
N2 Ir1 N3 85.49(15)
C1 Ir1 N5 105.02(16)
C12 Ir1 N5 170.49(17)
N1 Ir1 N5 87.03(15)
N2 Ir1 N5 95.80(15)
N3 Ir1 N5 75.94(14)
F9 P1 F10 90.1(3)
F9 P1 F7 91.0(3)
F10 P1 F7 178.5(3)
F9 P1 F8 89.5(3)
F10 P1 F8 89.4(3)
F7 P1 F8 91.5(3)
F9 P1 F5 93.1(3)
F10 P1 F5 89.3(3)
F7 P1 F5 89.7(3)
F8 P1 F5 177.1(3)
F9 P1 F6 178.0(3)
F10 P1 F6 88.0(2)
F7 P1 F6 90.8(3)
F8 P1 F6 91.0(3)
F5 P1 F6 86.4(3)
C35 N5 C28 106.9(4)
C35 N5 Ir1 138.2(3)
C28 N5 Ir1 114.8(3)
C29 N4 C35 110.3(4)
C29 N4 H4A 124.8
C35 N4 H4A 124.8
C18 N2 C22 118.8(4)
C18 N2 Ir1 117.2(3)
C22 N2 Ir1 123.7(3)
C7 N1 C11 118.4(5)
C7 N1 Ir1 116.7(3)
C11 N1 Ir1 124.9(4)
C27 N3 C23 118.8(4)
C27 N3 Ir1 118.2(3)
C23 N3 Ir1 123.0(3)
C30 N6 C34 117.1(5)
C2 C1 C6 118.7(5)
C2 C1 Ir1 126.5(4)
C6 C1 Ir1 114.6(4)
C1 C2 C3 118.9(5)
C1 C2 H2A 120.6
C3 C2 H2A 120.6
F1 C3 C4 117.9(5)
F1 C3 C2 118.3(5)
C4 C3 C2 123.8(5)
C3 C4 C5 116.6(5)
C3 C4 H4B 121.7
C5 C4 H4B 121.7
F2 C5 C6 120.8(5)
F2 C5 C4 116.2(5)
C6 C5 C4 123.0(5)
C5 C6 C1 119.0(5)
C5 C6 C7 125.0(5)
C1 C6 C7 116.0(4)
N1 C7 C8 119.3(5)
N1 C7 C6 112.7(4)
C8 C7 C6 127.9(5)
C7 C8 C9 121.2(5)
C7 C8 H8A 119.4
C9 C8 H8A 119.4
C10 C9 C8 118.6(6)
C10 C9 H9A 120.7
C8 C9 H9A 120.7
C11 C10 C9 118.2(5)
C11 C10 H10A 120.9
C9 C10 H10A 120.9
C10 C11 N1 124.2(5)
C10 C11 H11A 117.9
N1 C11 H11A 117.9
C13 C12 C17 118.9(5)
C13 C12 Ir1 127.1(4)
C17 C12 Ir1 114.0(3)
C14 C13 C12 119.7(5)
C14 C13 H13A 120.2
C12 C13 H13A 120.2
C15 C14 C13 123.5(5)
C15 C14 F3 118.2(5)
C13 C14 F3 118.3(5)
C14 C15 C16 116.7(5)
C14 C15 H15A 121.7
C16 C15 H15A 121.7
C16 C17 C12 117.8(5)
C16 C17 C18 125.7(5)
C12 C17 C18 116.5(4)
N2 C18 C19 120.2(5)
N2 C18 C17 112.1(4)
C19 C18 C17 127.6(5)
C20 C19 C18 120.2(5)
C20 C19 H19A 119.9
C18 C19 H19A 119.9
C19 C20 C21 119.5(6)
C19 C20 H20A 120.2
C21 C20 H20A 120.2
C22 C21 C20 118.5(5)
C22 C21 H21A 120.8
C20 C21 H21A 120.8
N2 C22 C21 122.8(5)
N2 C22 H22A 118.6
C21 C22 H22A 118.6
N3 C23 C24 123.2(5)
N3 C23 H23A 118.4
C24 C23 H23A 118.4
C23 C24 C25 118.4(5)
C23 C24 H24A 120.8
C25 C24 H24A 120.8
C26 C25 C24 119.4(5)
C26 C25 H25A 120.3
C24 C25 H25A 120.3
C25 C26 C27 120.4(5)
C25 C26 H26A 119.8
C27 C26 H26A 119.8
N3 C27 C26 119.7(4)
N3 C27 C28 114.4(4)
C26 C27 C28 125.9(4)
C29 C28 N5 109.2(4)
C29 C28 C27 134.1(4)
N5 C28 C27 116.7(4)
C28 C29 N4 104.5(4)
C28 C29 C30 135.2(5)
N4 C29 C30 120.2(4)
N6 C30 C31 122.8(5)
N6 C30 C29 116.3(4)
C31 C30 C29 121.0(5)
C30 C31 C32 118.8(5)
C30 C31 H31A 120.6
C32 C31 H31A 120.6
C33 C32 C31 118.9(6)
C33 C32 H32A 120.5
C31 C32 H32A 120.5
C32 C33 C34 118.9(5)
C32 C33 H33A 120.6
C34 C33 H33A 120.6
C33 C34 N6 123.5(6)
C33 C34 H34A 118.2
N6 C34 H34A 118.2
N5 C35 N4 109.0(4)
N5 C35 C36 128.6(4)
N4 C35 C36 122.3(4)
C37 C36 C41 120.0(5)
C37 C36 C35 121.4(5)
C41 C36 C35 118.5(5)
C40 C41 C36 118.7(6)
C40 C41 H41A 120.7
C36 C41 H41A 120.7
C39 C40 C41 120.9(6)
C39 C40 H40A 119.6
C41 C40 H40A 119.6
C38 C39 C40 120.0(6)
C38 C39 H39A 120.0
C40 C39 H39A 120.0
C39 C38 C37 119.9(6)
C39 C38 H38A 120.0
C37 C38 H38A 120.0
C36 C37 C38 120.4(6)
C36 C37 H37A 119.8
C38 C37 H37A 119.8
C15 C16 F4 116.2(5)
C15 C16 C17 123.5(5)
F4 C16 C17 120.3(5)

loop_
_geom_bond_atom_site_label_1
_geom_bond_atom_site_label_2
_geom_bond_distance
Ir1 C1 2.018(5)
Ir1 C12 2.011(5)
Ir1 N1 2.047(4)
Ir1 N2 2.039(4)
Ir1 N3 2.148(4)
Ir1 N5 2.165(4)
P1 F9 1.561(5)
P1 F10 1.574(4)
P1 F7 1.546(4)
P1 F8 1.553(4)
P1 F5 1.580(4)
P1 F6 1.606(4)
F4 C16 1.362(6)
F3 C14 1.363(6)
F1 C3 1.364(6)
F2 C5 1.351(6)
N5 C35 1.323(6)
N5 C28 1.401(6)
N4 C29 1.374(6)
N4 C35 1.350(6)
N4 H4A 0.8600
N2 C18 1.361(6)
N2 C22 1.356(6)
N1 C7 1.370(6)
N1 C11 1.341(6)
N3 C27 1.359(6)
N3 C23 1.348(6)
N6 C30 1.329(6)
N6 C34 1.343(6)
C1 C2 1.399(7)
C1 C6 1.402(7)
C2 C3 1.376(7)
C2 H2A 0.9300
C3 C4 1.366(8)
C4 C5 1.368(8)
C4 H4B 0.9300
C5 C6 1.387(7)
C6 C7 1.469(7)
C7 C8 1.384(7)
C8 C9 1.374(8)
C8 H8A 0.9300
C9 C10 1.388(8)
C9 H9A 0.9300
C10 C11 1.355(8)
C10 H10A 0.9300
C11 H11A 0.9300
C12 C13 1.392(7)
C12 C17 1.403(7)
C13 C14 1.372(7)
C13 H13A 0.9300
C14 C15 1.350(8)
C15 C16 1.376(8)
C15 H15A 0.9300
C17 C16 1.392(7)
C17 C18 1.466(7)
C18 C19 1.379(7)
C19 C20 1.377(8)
C19 H19A 0.9300
C20 C21 1.379(8)
C20 H20A 0.9300
C21 C22 1.364(7)
C21 H21A 0.9300
C22 H22A 0.9300
C23 C24 1.362(7)
C23 H23A 0.9300
C24 C25 1.379(7)
C24 H24A 0.9300
C25 C26 1.366(7)
C25 H25A 0.9300
C26 C27 1.394(6)
C26 H26A 0.9300
C27 C28 1.464(6)
C28 C29 1.371(6)
C29 C30 1.475(6)
C30 C31 1.374(7)
C31 C32 1.388(7)
C31 H31A 0.9300
C32 C33 1.353(8)
C32 H32A 0.9300
C33 C34 1.368(8)
C33 H33A 0.9300
C34 H34A 0.9300
C35 C36 1.475(7)
C36 C37 1.372(7)
C36 C41 1.396(7)
C41 C40 1.392(8)
C41 H41A 0.9300
C40 C39 1.366(9)
C40 H40A 0.9300
C39 C38 1.377(9)
C39 H39A 0.9300
C38 C37 1.382(7)
C38 H38A 0.9300
C37 H37A 0.9300
